data_4334603
loop_
_publ_author_name
'Frederick G. Baddour'
'Stephanie R. Fiedler'
'Matthew P. Shores'
'James A. Golen'
'Arnold L. Rheingold'
'Linda H. Doerrer'

_publ_section_title
;
 Heterobimetallic Lantern Complexes That Couple Antiferromagnetically
 through Noncovalent Pt...Pt Interactions
;
_journal_name_full 'Inorganic Chemistry'
_journal_page_first 4926
_journal_page_last 4933
_journal_paper_doi 10.1021/ic302531t
_journal_volume 52
_journal_year 2013
_chemical_formula_moiety 'C13 H16 N2 Ni O6 Pt S4, C H2 Cl2'
_chemical_formula_sum 'C14 H18 Cl2 N2 Ni O6 Pt S4'
_chemical_formula_weight 763.24
_chemical_name_systematic
; 
 ? 
;
_space_group_IT_number 14
_symmetry_cell_setting monoclinic
_symmetry_space_group_name_Hall '-P 2yn'
_symmetry_space_group_name_H-M 'P 1 21/n 1'
_atom_sites_solution_hydrogens geom
_atom_sites_solution_primary direct
_atom_sites_solution_secondary difmap
_audit_creation_method SHELXL-97
_cell_angle_alpha 90.00
_cell_angle_beta 101.960(2)
_cell_angle_gamma 90.00
_cell_formula_units_Z 8
_cell_length_a 18.6945(7)
_cell_length_b 8.7141(4)
_cell_length_c 29.5850(13)
_cell_measurement_reflns_used 9989
_cell_measurement_temperature 100(2)
_cell_measurement_theta_max 26.40
_cell_measurement_theta_min 2.44
_cell_volume 4714.9(3)
_computing_cell_refinement 'Bruker SAINT'
_computing_data_collection 'Bruker APEX2'
_computing_data_reduction 'Bruker SAINT'
_computing_molecular_graphics 'Bruker SHELXTL'
_computing_publication_material 'Bruker SHELXTL'
_computing_structure_refinement 'SHELXL-97 (Sheldrick, 2008)'
_computing_structure_solution 'SHELXS-97 (Sheldrick, 2008)'
_diffrn_ambient_temperature 100(2)
_diffrn_measured_fraction_theta_full 0.991
_diffrn_measured_fraction_theta_max 0.983
_diffrn_measurement_device_type 'Bruker APEX-II CCD'
_diffrn_measurement_method '\f and \w scans'
_diffrn_radiation_monochromator graphite
_diffrn_radiation_source 'fine-focus sealed tube'
_diffrn_radiation_type MoK\a
_diffrn_radiation_wavelength 0.71073
_diffrn_reflns_av_R_equivalents 0.0370
_diffrn_reflns_av_sigmaI/netI 0.0431
_diffrn_reflns_limit_h_max 23
_diffrn_reflns_limit_h_min -22
_diffrn_reflns_limit_k_max 10
_diffrn_reflns_limit_k_min -10
_diffrn_reflns_limit_l_max 37
_diffrn_reflns_limit_l_min -36
_diffrn_reflns_number 32786
_diffrn_reflns_theta_full 25.00
_diffrn_reflns_theta_max 26.43
_diffrn_reflns_theta_min 2.74
_exptl_absorpt_coefficient_mu 7.340
_exptl_absorpt_correction_T_max 0.5913
_exptl_absorpt_correction_T_min 0.3517
_exptl_absorpt_correction_type multi-scan
_exptl_absorpt_process_details SADABS
_exptl_crystal_colour green
_exptl_crystal_density_diffrn 2.150
_exptl_crystal_description BLOCK
_exptl_crystal_F_000 2944
_exptl_crystal_size_max 0.18
_exptl_crystal_size_mid 0.15
_exptl_crystal_size_min 0.08
_refine_diff_density_max 3.705
_refine_diff_density_min -1.360
_refine_diff_density_rms 0.198
_refine_ls_extinction_method none
_refine_ls_goodness_of_fit_ref 1.056
_refine_ls_hydrogen_treatment constr
_refine_ls_matrix_type full
_refine_ls_number_parameters 489
_refine_ls_number_reflns 9511
_refine_ls_number_restraints 0
_refine_ls_restrained_S_all 1.056
_refine_ls_R_factor_all 0.0568
_refine_ls_R_factor_gt 0.0423
_refine_ls_shift/su_max 0.033
_refine_ls_shift/su_mean 0.001
_refine_ls_structure_factor_coef Fsqd
_refine_ls_weighting_details 'calc w=1/[\s^2^(Fo^2^)+(0.0547P)^2^+31.5806P] where P=(Fo^2^+2Fc^2^)/3'
_refine_ls_weighting_scheme calc
_refine_ls_wR_factor_gt 0.1053
_refine_ls_wR_factor_ref 0.1113
_reflns_number_gt 7635
_reflns_number_total 9511
_reflns_threshold_expression >2sigma(I)
_cod_data_source_file ic302531t_si_002_5.cif
_cod_data_source_block lhd339_compound5_PtMSAcdimers
_cod_database_code 4334603

loop_
_symmetry_equiv_pos_as_xyz
'x, y, z'
'-x+1/2, y+1/2, -z+1/2'
'-x, -y, -z'
'x-1/2, -y-1/2, z-1/2'

loop_
_atom_site_label
_atom_site_type_symbol
_atom_site_fract_x
_atom_site_fract_y
_atom_site_fract_z
_atom_site_U_iso_or_equiv
_atom_site_adp_type
_atom_site_occupancy
_atom_site_symmetry_multiplicity
_atom_site_calc_flag
_atom_site_refinement_flags
Pt1 Pt 0.389820(16) 0.62493(3) 0.132571(9) 0.01811(9) Uani 1 1 d .
Pt2 Pt 0.327284(16) 0.67119(3) 0.029482(10) 0.01894(9) Uani 1 1 d .
Ni1 Ni 0.44600(5) 0.58454(11) 0.21859(3) 0.0203(2) Uani 1 1 d .
Ni2 Ni 0.27534(5) 0.72383(11) -0.05625(3) 0.0187(2) Uani 1 1 d .
S1 S 0.31966(12) 0.4038(2) 0.13145(7) 0.0288(5) Uani 1 1 d .
S2 S 0.29601(11) 0.7674(2) 0.15368(7) 0.0268(4) Uani 1 1 d .
S3 S 0.46189(11) 0.8431(2) 0.13423(6) 0.0224(4) Uani 1 1 d .
S4 S 0.48355(11) 0.4787(2) 0.11372(6) 0.0239(4) Uani 1 1 d .
S5 S 0.20959(12) 0.6109(3) 0.03834(7) 0.0311(5) Uani 1 1 d .
S6 S 0.30727(11) 0.9294(2) 0.04483(7) 0.0255(4) Uani 1 1 d .
S7 S 0.44382(10) 0.7224(2) 0.01740(6) 0.0211(4) Uani 1 1 d .
S8 S 0.34658(11) 0.4158(2) 0.01286(7) 0.0246(4) Uani 1 1 d .
O1 O 0.4126(3) 0.3609(6) 0.2111(2) 0.0291(13) Uani 1 1 d .
O2 O 0.3524(3) 0.6559(7) 0.23658(19) 0.0312(13) Uani 1 1 d .
O3 O 0.4833(3) 0.8050(6) 0.22447(17) 0.0284(13) Uani 1 1 d .
O4 O 0.5417(3) 0.5203(6) 0.20208(17) 0.0234(12) Uani 1 1 d .
O5 O 0.1814(3) 0.6133(6) -0.05324(19) 0.0260(12) Uani 1 1 d .
O6 O 0.2266(3) 0.9185(6) -0.03974(18) 0.0255(12) Uani 1 1 d .
O7 O 0.3673(3) 0.8382(6) -0.06030(17) 0.0220(11) Uani 1 1 d .
O8 O 0.3170(3) 0.5238(6) -0.07256(17) 0.0233(12) Uani 1 1 d .
O9 O 0.6592(4) 0.2227(9) 0.3821(3) 0.065(2) Uani 1 1 d .
O10 O 0.5888(4) 0.1280(7) 0.3217(2) 0.0450(17) Uani 1 1 d .
O11 O 0.3050(4) 1.1601(7) -0.1838(2) 0.0421(16) Uani 1 1 d .
O12 O 0.1992(4) 1.1767(8) -0.2294(2) 0.0524(19) Uani 1 1 d .
N1 N 0.4935(3) 0.5498(8) 0.2847(2) 0.0246(11) Uani 1 1 d .
N2 N 0.6094(4) 0.2325(9) 0.3483(3) 0.0417(19) Uani 1 1 d .
N3 N 0.2384(3) 0.7739(8) -0.1254(2) 0.0246(11) Uani 1 1 d .
N4 N 0.2442(4) 1.1077(9) -0.2018(2) 0.0329(17) Uani 1 1 d .
C1 C 0.3645(4) 0.3077(8) 0.1795(3) 0.0212(16) Uani 1 1 d .
C2 C 0.3418(5) 0.1422(9) 0.1818(3) 0.036(2) Uani 1 1 d .
H2A H 0.2883 0.1350 0.1740 0.053 Uiso 1 1 calc R
H2B H 0.3597 0.1026 0.2131 0.053 Uiso 1 1 calc R
H2C H 0.3625 0.0814 0.1598 0.053 Uiso 1 1 calc R
C3 C 0.3040(5) 0.7330(9) 0.2115(3) 0.0272(18) Uani 1 1 d .
C4 C 0.2478(5) 0.8067(11) 0.2341(3) 0.039(2) Uani 1 1 d .
H4A H 0.2190 0.8804 0.2128 0.059 Uiso 1 1 calc R
H4B H 0.2723 0.8602 0.2622 0.059 Uiso 1 1 calc R
H4C H 0.2153 0.7276 0.2422 0.059 Uiso 1 1 calc R
C5 C 0.4931(4) 0.8855(9) 0.1918(3) 0.0237(17) Uani 1 1 d .
C6 C 0.5347(5) 1.0333(9) 0.2009(3) 0.0288(19) Uani 1 1 d .
H6A H 0.5144 1.1082 0.1769 0.043 Uiso 1 1 calc R
H6B H 0.5863 1.0151 0.2005 0.043 Uiso 1 1 calc R
H6C H 0.5305 1.0733 0.2312 0.043 Uiso 1 1 calc R
C7 C 0.5486(4) 0.4689(9) 0.1642(3) 0.0214(16) Uani 1 1 d .
C8 C 0.6201(4) 0.3950(9) 0.1605(3) 0.0255(17) Uani 1 1 d .
H8A H 0.6141 0.3393 0.1312 0.038 Uiso 1 1 calc R
H8B H 0.6352 0.3233 0.1862 0.038 Uiso 1 1 calc R
H8C H 0.6576 0.4745 0.1617 0.038 Uiso 1 1 calc R
C9 C 0.5032(5) 0.6495(10) 0.3190(3) 0.032(2) Uani 1 1 d .
H9 H 0.4785 0.7450 0.3134 0.038 Uiso 1 1 calc R
C10 C 0.5462(5) 0.6265(11) 0.3620(3) 0.0305(19) Uani 1 1 d .
H10 H 0.5501 0.7063 0.3843 0.037 Uiso 1 1 calc R
C11 C 0.5831(5) 0.4949(10) 0.3738(3) 0.032(2) Uani 1 1 d .
H11 H 0.6140 0.4803 0.4032 0.039 Uiso 1 1 calc R
C12 C 0.5729(4) 0.3825(9) 0.3401(3) 0.0269(18) Uani 1 1 d .
C13 C 0.5273(4) 0.4074(9) 0.2970(3) 0.0244(17) Uani 1 1 d .
H13 H 0.5189 0.3256 0.2753 0.029 Uiso 1 1 calc R
C14 C 0.1598(4) 0.5827(10) -0.0168(3) 0.033(2) Uani 1 1 d .
C15 C 0.0834(5) 0.5198(13) -0.0208(4) 0.050(3) Uani 1 1 d .
H15A H 0.0721 0.5121 0.0100 0.075 Uiso 1 1 calc R
H15B H 0.0803 0.4178 -0.0351 0.075 Uiso 1 1 calc R
H15C H 0.0482 0.5886 -0.0400 0.075 Uiso 1 1 calc R
C16 C 0.2435(4) 0.9906(9) -0.0015(3) 0.0253(17) Uani 1 1 d .
C17 C 0.2049(5) 1.1372(10) 0.0025(3) 0.034(2) Uani 1 1 d .
H17A H 0.2227 1.1811 0.0333 0.052 Uiso 1 1 calc R
H17B H 0.1522 1.1181 -0.0020 0.052 Uiso 1 1 calc R
H17C H 0.2143 1.2094 -0.0210 0.052 Uiso 1 1 calc R
C18 C 0.4296(4) 0.8171(8) -0.0343(2) 0.0212(16) Uani 1 1 d .
C19 C 0.4956(4) 0.8763(9) -0.0493(3) 0.0223(16) Uani 1 1 d .
H19A H 0.5395 0.8460 -0.0268 0.033 Uiso 1 1 calc R
H19B H 0.4931 0.9884 -0.0514 0.033 Uiso 1 1 calc R
H19C H 0.4976 0.8333 -0.0796 0.033 Uiso 1 1 calc R
C20 C 0.3373(4) 0.4128(9) -0.0465(3) 0.0225(17) Uani 1 1 d .
C21 C 0.3532(5) 0.2624(9) -0.0673(3) 0.0292(18) Uani 1 1 d .
H21A H 0.3552 0.1805 -0.0444 0.044 Uiso 1 1 calc R
H21B H 0.4003 0.2688 -0.0768 0.044 Uiso 1 1 calc R
H21C H 0.3145 0.2398 -0.0943 0.044 Uiso 1 1 calc R
C22 C 0.1953(4) 0.6791(9) -0.1539(3) 0.0275(18) Uani 1 1 d .
H22 H 0.1846 0.5813 -0.1428 0.033 Uiso 1 1 calc R
C23 C 0.1655(4) 0.7175(10) -0.1993(3) 0.0287(19) Uani 1 1 d .
H23 H 0.1356 0.6460 -0.2189 0.034 Uiso 1 1 calc R
C24 C 0.1792(4) 0.8596(10) -0.2158(3) 0.0295(19) Uani 1 1 d .
H24 H 0.1571 0.8921 -0.2461 0.035 Uiso 1 1 calc R
C25 C 0.2269(4) 0.9523(10) -0.1860(3) 0.0272(18) Uani 1 1 d .
C26 C 0.2561(4) 0.9091(9) -0.1414(3) 0.0217(16) Uani 1 1 d .
H26A H 0.2890 0.9756 -0.1218 0.026 Uiso 1 1 calc R

loop_
_atom_site_aniso_label
_atom_site_aniso_U_11
_atom_site_aniso_U_22
_atom_site_aniso_U_33
_atom_site_aniso_U_23
_atom_site_aniso_U_13
_atom_site_aniso_U_12
Pt1 0.02105(16) 0.01755(15) 0.01610(15) -0.00097(11) 0.00466(11) -0.00157(11)
Pt2 0.01993(16) 0.02068(16) 0.01627(15) -0.00014(11) 0.00392(11) -0.00190(12)
Ni1 0.0278(5) 0.0183(5) 0.0161(5) 0.0003(4) 0.0074(4) 0.0003(4)
Ni2 0.0183(5) 0.0185(5) 0.0187(5) 0.0002(4) 0.0025(4) -0.0010(4)
S1 0.0316(12) 0.0229(10) 0.0311(11) -0.0018(8) 0.0048(9) -0.0072(9)
S2 0.0245(11) 0.0304(11) 0.0275(10) 0.0001(8) 0.0103(8) 0.0017(9)
S3 0.0291(11) 0.0218(10) 0.0161(9) 0.0002(7) 0.0045(8) -0.0052(8)
S4 0.0279(11) 0.0274(10) 0.0163(9) -0.0022(8) 0.0043(8) 0.0061(8)
S5 0.0253(11) 0.0402(12) 0.0302(11) 0.0028(9) 0.0115(9) -0.0054(9)
S6 0.0270(11) 0.0265(10) 0.0218(10) -0.0045(8) 0.0020(8) 0.0016(8)
S7 0.0208(10) 0.0238(10) 0.0183(9) 0.0041(7) 0.0030(7) -0.0031(8)
S8 0.0283(11) 0.0213(10) 0.0231(10) 0.0008(8) 0.0031(8) -0.0037(8)
O1 0.035(3) 0.021(3) 0.031(3) 0.004(2) 0.007(3) -0.006(2)
O2 0.038(4) 0.034(3) 0.025(3) 0.003(3) 0.014(3) 0.000(3)
O3 0.049(4) 0.023(3) 0.014(3) 0.000(2) 0.010(3) -0.001(3)
O4 0.022(3) 0.029(3) 0.018(3) 0.000(2) 0.002(2) 0.004(2)
O5 0.026(3) 0.026(3) 0.027(3) -0.003(2) 0.005(2) -0.007(2)
O6 0.024(3) 0.029(3) 0.022(3) -0.003(2) 0.001(2) 0.004(2)
O7 0.023(3) 0.023(3) 0.017(3) 0.002(2) -0.002(2) -0.004(2)
O8 0.026(3) 0.023(3) 0.020(3) 0.002(2) 0.002(2) 0.001(2)
O9 0.062(5) 0.060(5) 0.054(5) 0.000(4) -0.030(4) 0.025(4)
O10 0.065(5) 0.028(3) 0.038(4) -0.001(3) 0.000(3) 0.011(3)
O11 0.053(4) 0.045(4) 0.026(3) 0.008(3) 0.003(3) -0.007(3)
O12 0.059(5) 0.051(4) 0.038(4) 0.023(3) -0.009(3) 0.005(4)
N1 0.012(2) 0.040(3) 0.023(2) -0.019(2) 0.0059(18) -0.006(2)
N2 0.047(5) 0.038(5) 0.036(4) 0.010(4) -0.001(4) 0.002(4)
N3 0.012(2) 0.040(3) 0.023(2) -0.019(2) 0.0059(18) -0.006(2)
N4 0.031(4) 0.040(4) 0.027(4) 0.007(3) 0.003(3) -0.001(3)
C1 0.028(4) 0.012(4) 0.028(4) -0.001(3) 0.015(3) -0.001(3)
C2 0.038(5) 0.018(4) 0.052(6) 0.003(4) 0.013(4) 0.002(4)
C3 0.035(5) 0.024(4) 0.025(4) -0.001(3) 0.012(4) -0.007(4)
C4 0.037(5) 0.039(5) 0.048(6) -0.003(4) 0.024(5) 0.007(4)
C5 0.024(4) 0.023(4) 0.025(4) -0.006(3) 0.007(3) 0.000(3)
C6 0.036(5) 0.022(4) 0.024(4) 0.004(3) -0.004(4) -0.006(4)
C7 0.026(4) 0.019(4) 0.021(4) -0.002(3) 0.011(3) -0.003(3)
C8 0.025(4) 0.035(5) 0.018(4) -0.002(3) 0.005(3) 0.000(4)
C9 0.036(5) 0.040(5) 0.020(4) 0.010(4) 0.009(4) 0.003(4)
C10 0.033(5) 0.048(5) 0.014(4) -0.001(4) 0.011(3) 0.002(4)
C11 0.035(5) 0.040(5) 0.022(4) 0.003(4) 0.005(4) -0.007(4)
C12 0.030(5) 0.028(4) 0.020(4) 0.005(3) 0.000(3) -0.001(4)
C13 0.032(5) 0.021(4) 0.021(4) 0.005(3) 0.006(3) 0.005(3)
C14 0.022(4) 0.030(5) 0.047(5) -0.001(4) 0.008(4) -0.008(4)
C15 0.021(5) 0.071(7) 0.061(7) 0.002(6) 0.015(5) -0.018(5)
C16 0.026(4) 0.021(4) 0.030(4) -0.003(3) 0.009(3) 0.000(3)
C17 0.034(5) 0.036(5) 0.034(5) -0.009(4) 0.009(4) -0.001(4)
C18 0.036(5) 0.011(3) 0.017(4) -0.002(3) 0.006(3) -0.001(3)
C19 0.021(4) 0.020(4) 0.029(4) 0.005(3) 0.011(3) -0.003(3)
C20 0.015(4) 0.034(4) 0.018(4) -0.005(3) 0.001(3) -0.010(3)
C21 0.030(5) 0.019(4) 0.035(5) 0.002(3) -0.001(4) 0.001(3)
C22 0.028(5) 0.026(4) 0.029(4) -0.002(3) 0.005(4) -0.001(3)
C23 0.027(4) 0.038(5) 0.018(4) -0.012(3) -0.002(3) -0.011(4)
C24 0.025(4) 0.046(5) 0.016(4) 0.004(4) 0.001(3) 0.001(4)
C25 0.027(4) 0.035(5) 0.021(4) 0.000(3) 0.009(3) 0.004(4)
C26 0.020(4) 0.025(4) 0.019(4) 0.003(3) -0.001(3) 0.002(3)

loop_
_atom_type_symbol
_atom_type_description
_atom_type_scat_dispersion_real
_atom_type_scat_dispersion_imag
_atom_type_scat_source
C C 0.0033 0.0016 'International Tables Vol C Tables 4.2.6.8 and 6.1.1.4'
H H 0.0000 0.0000 'International Tables Vol C Tables 4.2.6.8 and 6.1.1.4'
N N 0.0061 0.0033 'International Tables Vol C Tables 4.2.6.8 and 6.1.1.4'
O O 0.0106 0.0060 'International Tables Vol C Tables 4.2.6.8 and 6.1.1.4'
S S 0.1246 0.1234 'International Tables Vol C Tables 4.2.6.8 and 6.1.1.4'
Ni Ni 0.3393 1.1124 'International Tables Vol C Tables 4.2.6.8 and 6.1.1.4'
Pt Pt -1.7033 8.3905 'International Tables Vol C Tables 4.2.6.8 and 6.1.1.4'
Cl Cl 0.1484 0.1585 'International Tables Vol C Tables 4.2.6.8 and 6.1.1.4'

loop_
_geom_angle_atom_site_label_1
_geom_angle_atom_site_label_2
_geom_angle_atom_site_label_3
_geom_angle
S3 Pt1 S4 89.49(7)
S3 Pt1 S1 178.92(8)
S4 Pt1 S1 89.62(7)
S3 Pt1 S2 91.35(7)
S4 Pt1 S2 178.19(7)
S1 Pt1 S2 89.53(7)
S3 Pt1 Ni1 88.57(5)
S4 Pt1 Ni1 89.36(5)
S1 Pt1 Ni1 90.81(6)
S2 Pt1 Ni1 89.05(6)
S3 Pt1 Pt2 90.76(5)
S4 Pt1 Pt2 89.10(5)
S1 Pt1 Pt2 89.83(5)
S2 Pt1 Pt2 92.49(5)
Ni1 Pt1 Pt2 178.33(2)
S7 Pt2 S8 87.70(7)
S7 Pt2 S5 176.99(7)
S8 Pt2 S5 89.96(8)
S7 Pt2 S6 92.16(7)
S8 Pt2 S6 178.99(7)
S5 Pt2 S6 90.14(8)
S7 Pt2 Ni2 89.33(5)
S8 Pt2 Ni2 90.32(5)
S5 Pt2 Ni2 88.78(6)
S6 Pt2 Ni2 88.68(5)
S7 Pt2 Pt1 90.11(5)
S8 Pt2 Pt1 92.34(5)
S5 Pt2 Pt1 91.88(5)
S6 Pt2 Pt1 88.66(5)
Ni2 Pt2 Pt1 177.26(2)
N1 Ni1 O4 87.7(2)
N1 Ni1 O2 91.2(2)
O4 Ni1 O2 177.7(2)
N1 Ni1 O3 89.1(2)
O4 Ni1 O3 88.7(2)
O2 Ni1 O3 89.2(2)
N1 Ni1 O1 91.5(3)
O4 Ni1 O1 88.6(2)
O2 Ni1 O1 93.5(2)
O3 Ni1 O1 177.2(2)
N1 Ni1 Pt1 177.60(18)
O4 Ni1 Pt1 89.95(14)
O2 Ni1 Pt1 91.15(17)
O3 Ni1 Pt1 91.02(15)
O1 Ni1 Pt1 88.28(16)
O8 Ni2 O7 92.1(2)
O8 Ni2 O5 88.9(2)
O7 Ni2 O5 178.5(2)
O8 Ni2 O6 176.0(2)
O7 Ni2 O6 91.9(2)
O5 Ni2 O6 87.1(2)
O8 Ni2 N3 90.7(2)
O7 Ni2 N3 87.2(2)
O5 Ni2 N3 91.7(2)
O6 Ni2 N3 89.3(2)
O8 Ni2 Pt2 89.78(15)
O7 Ni2 Pt2 89.68(14)
O5 Ni2 Pt2 91.46(16)
O6 Ni2 Pt2 90.48(15)
N3 Ni2 Pt2 176.86(18)
C1 S1 Pt1 102.4(3)
C3 S2 Pt1 105.0(3)
C5 S3 Pt1 105.8(3)
C7 S4 Pt1 104.5(3)
C14 S5 Pt2 105.3(3)
C16 S6 Pt2 104.9(3)
C18 S7 Pt2 104.7(3)
C20 S8 Pt2 104.0(3)
C1 O1 Ni1 126.4(5)
C3 O2 Ni1 124.7(5)
C5 O3 Ni1 124.8(5)
C7 O4 Ni1 125.4(5)
C14 O5 Ni2 125.1(5)
C16 O6 Ni2 125.7(5)
C18 O7 Ni2 125.4(5)
C20 O8 Ni2 127.5(5)
C9 N1 C13 113.5(7)
C9 N1 Ni1 128.0(6)
C13 N1 Ni1 118.2(5)
O10 N2 O9 124.4(8)
O10 N2 C12 119.0(7)
O9 N2 C12 116.6(8)
C22 N3 C26 119.0(7)
C22 N3 Ni2 122.2(6)
C26 N3 Ni2 118.7(5)
O12 N4 O11 123.9(8)
O12 N4 C25 120.0(7)
O11 N4 C25 116.1(7)
O1 C1 C2 119.3(7)
O1 C1 S1 126.5(6)
C2 C1 S1 114.2(6)
C1 C2 H2A 109.5
C1 C2 H2B 109.5
H2A C2 H2B 109.5
C1 C2 H2C 109.5
H2A C2 H2C 109.5
H2B C2 H2C 109.5
O2 C3 C4 117.0(7)
O2 C3 S2 126.5(6)
C4 C3 S2 116.5(7)
C3 C4 H4A 109.5
C3 C4 H4B 109.5
H4A C4 H4B 109.5
C3 C4 H4C 109.5
H4A C4 H4C 109.5
H4B C4 H4C 109.5
O3 C5 C6 120.1(7)
O3 C5 S3 125.1(6)
C6 C5 S3 114.8(6)
C5 C6 H6A 109.5
C5 C6 H6B 109.5
H6A C6 H6B 109.5
C5 C6 H6C 109.5
H6A C6 H6C 109.5
H6B C6 H6C 109.5
O4 C7 C8 118.6(7)
O4 C7 S4 125.5(6)
C8 C7 S4 115.9(5)
C7 C8 H8A 109.5
C7 C8 H8B 109.5
H8A C8 H8B 109.5
C7 C8 H8C 109.5
H8A C8 H8C 109.5
H8B C8 H8C 109.5
N1 C9 C10 125.3(9)
N1 C9 H9 117.3
C10 C9 H9 117.3
C11 C10 C9 122.3(8)
C11 C10 H10 118.8
C9 C10 H10 118.8
C10 C11 C12 115.5(8)
C10 C11 H11 122.2
C12 C11 H11 122.2
C11 C12 C13 121.0(8)
C11 C12 N2 121.4(7)
C13 C12 N2 117.6(7)
C12 C13 N1 122.1(7)
C12 C13 H13 119.0
N1 C13 H13 119.0
O5 C14 C15 118.4(8)
O5 C14 S5 125.3(6)
C15 C14 S5 116.3(7)
C14 C15 H15A 109.5
C14 C15 H15B 109.5
H15A C15 H15B 109.5
C14 C15 H15C 109.5
H15A C15 H15C 109.5
H15B C15 H15C 109.5
O6 C16 C17 117.4(7)
O6 C16 S6 124.2(6)
C17 C16 S6 118.3(6)
C16 C17 H17A 109.5
C16 C17 H17B 109.5
H17A C17 H17B 109.5
C16 C17 H17C 109.5
H17A C17 H17C 109.5
H17B C17 H17C 109.5
O7 C18 C19 118.8(6)
O7 C18 S7 124.5(6)
C19 C18 S7 116.7(6)
C18 C19 H19A 109.5
C18 C19 H19B 109.5
H19A C19 H19B 109.5
C18 C19 H19C 109.5
H19A C19 H19C 109.5
H19B C19 H19C 109.5
O8 C20 C21 118.9(7)
O8 C20 S8 124.8(6)
C21 C20 S8 116.3(6)
C20 C21 H21A 109.5
C20 C21 H21B 109.5
H21A C21 H21B 109.5
C20 C21 H21C 109.5
H21A C21 H21C 109.5
H21B C21 H21C 109.5
N3 C22 C23 122.4(8)
N3 C22 H22 118.8
C23 C22 H22 118.8
C24 C23 C22 119.6(7)
C24 C23 H23 120.2
C22 C23 H23 120.2
C23 C24 C25 116.4(7)
C23 C24 H24 121.8
C25 C24 H24 121.8
C26 C25 C24 122.1(8)
C26 C25 N4 118.8(7)
C24 C25 N4 119.0(7)
N3 C26 C25 120.2(7)
N3 C26 H26A 119.9
C25 C26 H26A 119.9

loop_
_geom_bond_atom_site_label_1
_geom_bond_atom_site_label_2
_geom_bond_distance
Pt1 S3 2.3250(19)
Pt1 S4 2.3259(19)
Pt1 S1 2.327(2)
Pt1 S2 2.337(2)
Pt1 Ni1 2.5682(10)
Pt1 Pt2 3.0583(4)
Pt2 S7 2.3230(18)
Pt2 S8 2.323(2)
Pt2 S5 2.329(2)
Pt2 S6 2.341(2)
Pt2 Ni2 2.5625(10)
Ni1 N1 1.996(7)
Ni1 O4 2.028(5)
Ni1 O2 2.030(6)
Ni1 O3 2.038(5)
Ni1 O1 2.044(5)
Ni2 O8 2.008(5)
Ni2 O7 2.013(5)
Ni2 O5 2.021(5)
Ni2 O6 2.033(5)
Ni2 N3 2.065(7)
S1 C1 1.713(8)
S2 C3 1.711(8)
S3 C5 1.721(8)
S4 C7 1.721(8)
S5 C14 1.720(9)
S6 C16 1.705(8)
S7 C18 1.709(7)
S8 C20 1.728(8)
O1 C1 1.244(9)
O2 C3 1.242(10)
O3 C5 1.240(9)
O4 C7 1.239(9)
O5 C14 1.256(10)
O6 C16 1.275(9)
O7 C18 1.268(9)
O8 C20 1.247(9)
O9 N2 1.218(10)
O10 N2 1.214(10)
O11 N4 1.238(9)
O12 N4 1.205(9)
N1 C9 1.318(10)
N1 C13 1.406(10)
N2 C12 1.471(11)
N3 C22 1.326(10)
N3 C26 1.338(10)
N4 C25 1.491(11)
C1 C2 1.509(10)
C2 H2A 0.9800
C2 H2B 0.9800
C2 H2C 0.9800
C3 C4 1.504(11)
C4 H4A 0.9800
C4 H4B 0.9800
C4 H4C 0.9800
C5 C6 1.500(11)
C6 H6A 0.9800
C6 H6B 0.9800
C6 H6C 0.9800
C7 C8 1.509(11)
C8 H8A 0.9800
C8 H8B 0.9800
C8 H8C 0.9800
C9 C10 1.372(11)
C9 H9 0.9500
C10 C11 1.346(12)
C10 H10 0.9500
C11 C12 1.381(12)
C11 H11 0.9500
C12 C13 1.396(11)
C13 H13 0.9500
C14 C15 1.512(11)
C15 H15A 0.9800
C15 H15B 0.9800
C15 H15C 0.9800
C16 C17 1.484(11)
C17 H17A 0.9800
C17 H17B 0.9800
C17 H17C 0.9800
C18 C19 1.488(10)
C19 H19A 0.9800
C19 H19B 0.9800
C19 H19C 0.9800
C20 C21 1.503(11)
C21 H21A 0.9800
C21 H21B 0.9800
C21 H21C 0.9800
C22 C23 1.384(11)
C22 H22 0.9500
C23 C24 1.375(12)
C23 H23 0.9500
C24 C25 1.378(11)
C24 H24 0.9500
C25 C26 1.371(10)
C26 H26A 0.9500

loop_
_geom_torsion_atom_site_label_1
_geom_torsion_atom_site_label_2
_geom_torsion_atom_site_label_3
_geom_torsion_atom_site_label_4
_geom_torsion
S3 Pt1 Pt2 S7 44.62(7)
S4 Pt1 Pt2 S7 -44.86(7)
S1 Pt1 Pt2 S7 -134.48(7)
S2 Pt1 Pt2 S7 136.00(7)
Ni1 Pt1 Pt2 S7 -21.8(9)
S3 Pt1 Pt2 S8 132.32(7)
S4 Pt1 Pt2 S8 42.84(7)
S1 Pt1 Pt2 S8 -46.78(7)
S2 Pt1 Pt2 S8 -136.30(7)
Ni1 Pt1 Pt2 S8 65.9(9)
S3 Pt1 Pt2 S5 -137.64(8)
S4 Pt1 Pt2 S5 132.88(8)
S1 Pt1 Pt2 S5 43.26(8)
S2 Pt1 Pt2 S5 -46.26(8)
Ni1 Pt1 Pt2 S5 156.0(9)
S3 Pt1 Pt2 S6 -47.55(7)
S4 Pt1 Pt2 S6 -137.02(7)
S1 Pt1 Pt2 S6 133.36(7)
S2 Pt1 Pt2 S6 43.83(7)
Ni1 Pt1 Pt2 S6 -113.9(9)
S3 Pt1 Pt2 Ni2 -33.7(5)
S4 Pt1 Pt2 Ni2 -123.1(5)
S1 Pt1 Pt2 Ni2 147.2(5)
S2 Pt1 Pt2 Ni2 57.7(5)
Ni1 Pt1 Pt2 Ni2 -100.1(10)
S3 Pt1 Ni1 N1 -77(5)
S4 Pt1 Ni1 N1 13(5)
S1 Pt1 Ni1 N1 102(5)
S2 Pt1 Ni1 N1 -168(5)
Pt2 Pt1 Ni1 N1 -10(5)
S3 Pt1 Ni1 O4 -72.21(16)
S4 Pt1 Ni1 O4 17.30(16)
S1 Pt1 Ni1 O4 106.90(16)
S2 Pt1 Ni1 O4 -163.58(16)
Pt2 Pt1 Ni1 O4 -5.8(9)
S3 Pt1 Ni1 O2 105.77(17)
S4 Pt1 Ni1 O2 -164.73(17)
S1 Pt1 Ni1 O2 -75.12(17)
S2 Pt1 Ni1 O2 14.40(17)
Pt2 Pt1 Ni1 O2 172.2(8)
S3 Pt1 Ni1 O3 16.51(17)
S4 Pt1 Ni1 O3 106.01(17)
S1 Pt1 Ni1 O3 -164.38(17)
S2 Pt1 Ni1 O3 -74.86(17)
Pt2 Pt1 Ni1 O3 82.9(9)
S3 Pt1 Ni1 O1 -160.79(17)
S4 Pt1 Ni1 O1 -71.28(17)
S1 Pt1 Ni1 O1 18.32(18)
S2 Pt1 Ni1 O1 107.84(17)
Pt2 Pt1 Ni1 O1 -94.4(9)
S7 Pt2 Ni2 O8 72.98(16)
S8 Pt2 Ni2 O8 -14.72(16)
S5 Pt2 Ni2 O8 -104.67(16)
S6 Pt2 Ni2 O8 165.16(16)
Pt1 Pt2 Ni2 O8 151.3(5)
S7 Pt2 Ni2 O7 -19.15(16)
S8 Pt2 Ni2 O7 -106.84(16)
S5 Pt2 Ni2 O7 163.20(16)
S6 Pt2 Ni2 O7 73.03(16)
Pt1 Pt2 Ni2 O7 59.2(5)
S7 Pt2 Ni2 O5 161.85(16)
S8 Pt2 Ni2 O5 74.15(16)
S5 Pt2 Ni2 O5 -15.80(17)
S6 Pt2 Ni2 O5 -105.97(17)
Pt1 Pt2 Ni2 O5 -119.8(5)
S7 Pt2 Ni2 O6 -111.00(16)
S8 Pt2 Ni2 O6 161.31(16)
S5 Pt2 Ni2 O6 71.35(17)
S6 Pt2 Ni2 O6 -18.82(16)
Pt1 Pt2 Ni2 O6 -32.7(5)
S7 Pt2 Ni2 N3 -26(3)
S8 Pt2 Ni2 N3 -113(3)
S5 Pt2 Ni2 N3 157(3)
S6 Pt2 Ni2 N3 66(3)
Pt1 Pt2 Ni2 N3 53(3)
S3 Pt1 S1 C1 36(4)
S4 Pt1 S1 C1 70.2(3)
S2 Pt1 S1 C1 -108.2(3)
Ni1 Pt1 S1 C1 -19.1(3)
Pt2 Pt1 S1 C1 159.3(3)
S3 Pt1 S2 C3 -101.1(3)
S4 Pt1 S2 C3 16(2)
S1 Pt1 S2 C3 78.3(3)
Ni1 Pt1 S2 C3 -12.5(3)
Pt2 Pt1 S2 C3 168.1(3)
S4 Pt1 S3 C5 -104.4(3)
S1 Pt1 S3 C5 -70(4)
S2 Pt1 S3 C5 74.0(3)
Ni1 Pt1 S3 C5 -15.0(3)
Pt2 Pt1 S3 C5 166.5(3)
S3 Pt1 S4 C7 73.3(3)
S1 Pt1 S4 C7 -106.0(3)
S2 Pt1 S4 C7 -44(2)
Ni1 Pt1 S4 C7 -15.2(3)
Pt2 Pt1 S4 C7 164.1(3)
S7 Pt2 S5 C14 -35.3(15)
S8 Pt2 S5 C14 -74.4(3)
S6 Pt2 S5 C14 104.6(3)
Ni2 Pt2 S5 C14 16.0(3)
Pt1 Pt2 S5 C14 -166.7(3)
S7 Pt2 S6 C16 109.9(3)
S8 Pt2 S6 C16 28(4)
S5 Pt2 S6 C16 -68.2(3)
Ni2 Pt2 S6 C16 20.6(3)
Pt1 Pt2 S6 C16 -160.1(3)
S8 Pt2 S7 C18 107.2(3)
S5 Pt2 S7 C18 68.1(14)
S6 Pt2 S7 C18 -71.8(3)
Ni2 Pt2 S7 C18 16.8(3)
Pt1 Pt2 S7 C18 -160.5(3)
S7 Pt2 S8 C20 -75.4(3)
S5 Pt2 S8 C20 102.7(3)
S6 Pt2 S8 C20 7(4)
Ni2 Pt2 S8 C20 13.9(3)
Pt1 Pt2 S8 C20 -165.4(3)
N1 Ni1 O1 C1 162.9(6)
O4 Ni1 O1 C1 -109.5(6)
O2 Ni1 O1 C1 71.5(6)
O3 Ni1 O1 C1 -95(5)
Pt1 Ni1 O1 C1 -19.5(6)
N1 Ni1 O2 C3 160.9(7)
O4 Ni1 O2 C3 99(6)
O3 Ni1 O2 C3 71.8(7)
O1 Ni1 O2 C3 -107.6(7)
Pt1 Ni1 O2 C3 -19.2(6)
N1 Ni1 O3 C5 156.2(7)
O4 Ni1 O3 C5 68.5(7)
O2 Ni1 O3 C5 -112.5(7)
O1 Ni1 O3 C5 54(5)
Pt1 Ni1 O3 C5 -21.4(6)
N1 Ni1 O4 C7 156.7(6)
O2 Ni1 O4 C7 -142(5)
O3 Ni1 O4 C7 -114.2(6)
O1 Ni1 O4 C7 65.1(6)
Pt1 Ni1 O4 C7 -23.1(6)
O8 Ni2 O5 C14 107.3(7)
O7 Ni2 O5 C14 -121(9)
O6 Ni2 O5 C14 -72.8(7)
N3 Ni2 O5 C14 -162.0(7)
Pt2 Ni2 O5 C14 17.6(7)
O8 Ni2 O6 C16 113(3)
O7 Ni2 O6 C16 -70.7(6)
O5 Ni2 O6 C16 110.4(6)
N3 Ni2 O6 C16 -157.9(6)
Pt2 Ni2 O6 C16 19.0(6)
O8 Ni2 O7 C18 -64.3(6)
O5 Ni2 O7 C18 164(8)
O6 Ni2 O7 C18 116.0(6)
N3 Ni2 O7 C18 -154.8(6)
Pt2 Ni2 O7 C18 25.5(6)
O7 Ni2 O8 C20 107.9(6)
O5 Ni2 O8 C20 -73.2(6)
O6 Ni2 O8 C20 -76(3)
N3 Ni2 O8 C20 -164.9(6)
Pt2 Ni2 O8 C20 18.2(6)
O4 Ni1 N1 C9 120.8(7)
O2 Ni1 N1 C9 -57.1(7)
O3 Ni1 N1 C9 32.1(7)
O1 Ni1 N1 C9 -150.7(7)
Pt1 Ni1 N1 C9 125(5)
O4 Ni1 N1 C13 -52.7(5)
O2 Ni1 N1 C13 129.3(5)
O3 Ni1 N1 C13 -141.5(6)
O1 Ni1 N1 C13 35.8(6)
Pt1 Ni1 N1 C13 -48(5)
O8 Ni2 N3 C22 55.0(6)
O7 Ni2 N3 C22 147.1(6)
O5 Ni2 N3 C22 -33.9(6)
O6 Ni2 N3 C22 -121.0(6)
Pt2 Ni2 N3 C22 154(3)
O8 Ni2 N3 C26 -127.8(6)
O7 Ni2 N3 C26 -35.7(6)
O5 Ni2 N3 C26 143.3(6)
O6 Ni2 N3 C26 56.2(6)
Pt2 Ni2 N3 C26 -29(4)
Ni1 O1 C1 C2 -174.3(5)
Ni1 O1 C1 S1 6.5(10)
Pt1 S1 C1 O1 12.9(7)
Pt1 S1 C1 C2 -166.3(5)
Ni1 O2 C3 C4 -165.9(6)
Ni1 O2 C3 S2 12.6(11)
Pt1 S2 C3 O2 3.8(8)
Pt1 S2 C3 C4 -177.7(6)
Ni1 O3 C5 C6 -167.6(6)
Ni1 O3 C5 S3 13.0(10)
Pt1 S3 C5 O3 5.7(8)
Pt1 S3 C5 C6 -173.8(5)
Ni1 O4 C7 C8 -167.0(5)
Ni1 O4 C7 S4 15.0(10)
Pt1 S4 C7 O4 4.9(7)
Pt1 S4 C7 C8 -173.2(5)
C13 N1 C9 C10 4.8(12)
Ni1 N1 C9 C10 -169.0(6)
N1 C9 C10 C11 -0.7(14)
C9 C10 C11 C12 -2.0(13)
C10 C11 C12 C13 0.3(12)
C10 C11 C12 N2 -179.6(8)
O10 N2 C12 C11 166.3(8)
O9 N2 C12 C11 -13.8(13)
O10 N2 C12 C13 -13.6(12)
O9 N2 C12 C13 166.3(9)
C11 C12 C13 N1 4.1(12)
N2 C12 C13 N1 -176.0(7)
C9 N1 C13 C12 -6.3(11)
Ni1 N1 C13 C12 168.1(6)
Ni2 O5 C14 C15 171.4(7)
Ni2 O5 C14 S5 -7.0(11)
Pt2 S5 C14 O5 -10.0(9)
Pt2 S5 C14 C15 171.6(7)
Ni2 O6 C16 C17 175.6(5)
Ni2 O6 C16 S6 -4.4(10)
Pt2 S6 C16 O6 -15.3(7)
Pt2 S6 C16 C17 164.8(6)
Ni2 O7 C18 C19 162.8(5)
Ni2 O7 C18 S7 -16.5(9)
Pt2 S7 C18 O7 -5.5(7)
Pt2 S7 C18 C19 175.2(5)
Ni2 O8 C20 C21 168.2(5)
Ni2 O8 C20 S8 -9.8(9)
Pt2 S8 C20 O8 -6.8(7)
Pt2 S8 C20 C21 175.1(5)
C26 N3 C22 C23 -2.7(12)
Ni2 N3 C22 C23 174.5(6)
N3 C22 C23 C24 -1.2(13)
C22 C23 C24 C25 4.1(12)
C23 C24 C25 C26 -3.3(12)
C23 C24 C25 N4 179.9(7)
O12 N4 C25 C26 -146.3(8)
O11 N4 C25 C26 31.4(11)
O12 N4 C25 C24 30.6(12)
O11 N4 C25 C24 -151.8(8)
C22 N3 C26 C25 3.5(11)
Ni2 N3 C26 C25 -173.8(6)
C24 C25 C26 N3 -0.5(12)
N4 C25 C26 N3 176.3(7)
